data_4033470
loop_
_publ_author_name
'Hedberg, Christinne'
'Estrup, Morten'
'Eikeland, Espen Z.'
'Jensen, Henrik H.'

_publ_section_title
;
 Vinyl Grignard-Mediated Stereoselective Carbocyclization of Lactone
 Acetals.
;
_journal_issue 4
_journal_name_full 'The Journal of organic chemistry'
_journal_page_first 2154
_journal_page_last 2165
_journal_paper_doi 10.1021/acs.joc.7b03079
_journal_volume 83
_journal_year 2018
_chemical_absolute_configuration unk
_chemical_formula_moiety 'C39 H38 N2 O10'
_chemical_formula_sum 'C39 H38 N2 O10'
_chemical_formula_weight 694.71
_space_group_crystal_system orthorhombic
_space_group_IT_number 19
_space_group_name_Hall 'P 2ac 2ab'
_space_group_name_H-M_alt 'P 21 21 21'
_symmetry_space_group_name_Hall 'P 2ac 2ab'
_symmetry_space_group_name_H-M 'P 21 21 21'
_atom_sites_solution_hydrogens geom
_atom_sites_solution_primary direct
_atom_sites_solution_secondary difmap
_audit_creation_date 2014-04-23
_audit_creation_method
;
  Olex2 1.2
  (compiled Apr  9 2013 14:10:59, GUI svn.r4456)
;
_cell_angle_alpha 90.00
_cell_angle_beta 90.00
_cell_angle_gamma 90.00
_cell_formula_units_Z 4
_cell_length_a 7.4650(5)
_cell_length_b 14.7263(10)
_cell_length_c 31.5337(18)
_cell_measurement_reflns_used 3445
_cell_measurement_temperature 99.97(13)
_cell_measurement_theta_max 24.2230
_cell_measurement_theta_min 3.0410
_cell_volume 3466.6(4)
_computing_cell_refinement
;
CrysAlisPro, Agilent Technologies,
Version 1.171.36.28 (release 01-02-2013 CrysAlis171 .NET)
(compiled Feb  1 2013,16:14:44)
;
_computing_data_collection
;
CrysAlisPro, Agilent Technologies,
Version 1.171.36.28 (release 01-02-2013 CrysAlis171 .NET)
(compiled Feb  1 2013,16:14:44)
;
_computing_data_reduction
;
CrysAlisPro, Agilent Technologies,
Version 1.171.36.28 (release 01-02-2013 CrysAlis171 .NET)
(compiled Feb  1 2013,16:14:44)
;
_computing_molecular_graphics
;
O. V. Dolomanov, L. J. Bourhis, R. J. Gildea, J. A. K. Howard and H. Puschmann,
OLEX2: a complete structure solution, refinement and analysis program.
J. Appl. Cryst. (2009). 42, 339-341.
;
_computing_publication_material
;
O. V. Dolomanov, L. J. Bourhis, R. J. Gildea, J. A. K. Howard and H. Puschmann,
OLEX2: a complete structure solution, refinement and analysis program.
J. Appl. Cryst. (2009). 42, 339-341.
;
_computing_structure_refinement
;
SHELXL, G.M. Sheldrick, Acta Cryst.
(2008). A64, 112-122
;
_computing_structure_solution
;
SHELXS, G.M. Sheldrick, Acta Cryst.
(2008). A64, 112-122
;
_diffrn_ambient_temperature 99.97(13)
_diffrn_detector_area_resol_mean 5.1795
_diffrn_measured_fraction_theta_full 0.9982
_diffrn_measured_fraction_theta_max 0.9982
_diffrn_measurement_details
;
#__ type_ start__ end____ width___ exp.time_
  1 omega  -15.00   16.00   1.0000  150.0000
omega____ theta____ kappa____ phi______ frames
    -      -11.9364  -99.0000   90.0000 31

#__ type_ start__ end____ width___ exp.time_
  2 omega  -88.00  -44.00   1.0000  150.0000
omega____ theta____ kappa____ phi______ frames
    -      -11.9364  -19.0000  -30.0000 44

#__ type_ start__ end____ width___ exp.time_
  3 omega  -19.00    8.00   1.0000  150.0000
omega____ theta____ kappa____ phi______ frames
    -      -11.9364  -19.0000  -30.0000 27

#__ type_ start__ end____ width___ exp.time_
  4 omega  -64.00  -24.00   1.0000  150.0000
omega____ theta____ kappa____ phi______ frames
    -      -11.9364  -38.0000  -90.0000 40

#__ type_ start__ end____ width___ exp.time_
  5 omega  -63.00   12.00   1.0000  150.0000
omega____ theta____ kappa____ phi______ frames
    -       10.8426  -57.0000   30.0000 75
;
_diffrn_measurement_device_type 'SuperNova, Single source at offset, Atlas'
_diffrn_measurement_method '\w scans'
_diffrn_orient_matrix_UB_11 0.0229353000
_diffrn_orient_matrix_UB_12 -0.0124449000
_diffrn_orient_matrix_UB_13 0.0210348000
_diffrn_orient_matrix_UB_21 -0.0741684000
_diffrn_orient_matrix_UB_22 -0.0300717000
_diffrn_orient_matrix_UB_23 0.0006565000
_diffrn_orient_matrix_UB_31 0.0548157000
_diffrn_orient_matrix_UB_32 -0.0354979000
_diffrn_orient_matrix_UB_33 -0.0079380000
_diffrn_radiation_monochromator mirror
_diffrn_radiation_type 'Mo K\a'
_diffrn_radiation_wavelength 0.7107
_diffrn_reflns_av_R_equivalents 0.0493
_diffrn_reflns_av_unetI/netI 0.0649
_diffrn_reflns_limit_h_max 8
_diffrn_reflns_limit_h_min -8
_diffrn_reflns_limit_k_max 17
_diffrn_reflns_limit_k_min -16
_diffrn_reflns_limit_l_max 36
_diffrn_reflns_limit_l_min -37
_diffrn_reflns_number 17375
_diffrn_reflns_theta_full 24.71
_diffrn_reflns_theta_max 24.71
_diffrn_reflns_theta_min 2.38
_diffrn_source 'SuperNova (Mo) X-ray Source'
_exptl_absorpt_coefficient_mu 0.097
_exptl_absorpt_correction_T_max 1.00000
_exptl_absorpt_correction_T_min 0.94586
_exptl_absorpt_correction_type gaussian
_exptl_absorpt_process_details
;
CrysAlisPro, Agilent Technologies,
Version 1.171.36.28 (release 01-02-2013 CrysAlis171 .NET)
(compiled Feb  1 2013,16:14:44)
Empirical absorption correction using spherical harmonics,
 implemented in SCALE3 ABSPACK scaling algorithm.
;
_exptl_crystal_colour colourless
_exptl_crystal_density_diffrn 1.331
_exptl_crystal_density_method 'not measured'
_exptl_crystal_description
;
;
_exptl_crystal_F_000 1464
_exptl_crystal_size_max 0.1648
_exptl_crystal_size_mid 0.0901
_exptl_crystal_size_min 0.058
_refine_diff_density_max 0.166
_refine_diff_density_min -0.203
_refine_diff_density_rms 0.044
_refine_ls_extinction_method none
_refine_ls_goodness_of_fit_ref 1.055
_refine_ls_hydrogen_treatment mixed
_refine_ls_matrix_type full
_refine_ls_number_parameters 461
_refine_ls_number_reflns 5837
_refine_ls_number_restraints 0
_refine_ls_restrained_S_all 1.055
_refine_ls_R_factor_all 0.0675
_refine_ls_R_factor_gt 0.0440
_refine_ls_shift/su_max 0.001
_refine_ls_shift/su_mean 0.000
_refine_ls_structure_factor_coef Fsqd
_refine_ls_weighting_details 'calc w=1/[\s^2^(Fo^2^)+(0.0336P)^2^+0.1165P] where P=(Fo^2^+2Fc^2^)/3'
_refine_ls_weighting_scheme calc
_refine_ls_wR_factor_gt 0.0781
_refine_ls_wR_factor_ref 0.0852
_reflns_number_gt 4608
_reflns_number_total 5837
_reflns_threshold_expression >2sigma(I)
_cod_data_source_file jo7b03079_si_002.cif
_cod_data_source_block c39h38o10n2_100k
_cod_depositor_comments
;
The following automatic conversions were performed:

'_exptl_absorpt_correction_type' value 'Gaussian' changed to
'gaussian' according to
/home/data/users/saulius/crontab/automatic-downloads/rss-feeds/ACS/lib/dictionaries/cif_core.dic
dictionary named 'cif_core.dic' version 2.4.2 from 2011-04-26.

Automatic conversion script
Id: cif_fix_values 4973 2017-02-22 13:04:09Z antanas 

 Adding full bibliography for 4033466--4033471.cif.
;
_cod_original_cell_volume 3466.5(4)
_cod_database_code 4033470
_chemical_oxdiff_formula 'C39 H38 O10 N2'
_reflns_odcompleteness_completeness 99.82
_reflns_odcompleteness_iscentric 1
_reflns_odcompleteness_theta 24.66
_olex2_refinement_description
;
1. Fixed Uiso
 At 1.2 times of:
  All C(H) groups, All C(H,H) groups
 At 1.5 times of:
  All O(H) groups
2.a Ternary CH refined with riding coordinates:
 C3(H3), C8(H8), C1(H1), C4(H4A), C2(H2)
2.b Secondary CH2 refined with riding coordinates:
 C1C(H1CA,H1CB), C1A(H1AA,H1AB), C1B(H1BA,H1BB), C9(H9A,H9B)
2.c Aromatic/amide H refined with riding coordinates:
 C10(H10), C7C(H7C), C3A(H3A), C7D(H7D), C5C(H5C), C3B(H3B), C3C(H3C),
 C7B(H7B), C4A(H4AA), C6A(H6A), C5A(H5A), C6B(H6B), C6(H6), C4C(H4C), C5B(H5B),
 C7A(H7AA), C5D(H5D), C3D(H3D), C4B(H4B), C6C(H6C)
2.d X=CH2 refined with riding coordinates:
 C11(H11A,H11B), C7(H7A,H7E)
2.e Idealised tetrahedral OH refined as rotating group:
 O4(H4)
;

loop_
_space_group_symop_id
_space_group_symop_operation_xyz
1 'x, y, z'
2 '-x+1/2, -y, z+1/2'
3 'x+1/2, -y+1/2, -z'
4 '-x, y+1/2, -z+1/2'

loop_
_atom_site_label
_atom_site_type_symbol
_atom_site_fract_x
_atom_site_fract_y
_atom_site_fract_z
_atom_site_U_iso_or_equiv
_atom_site_adp_type
_atom_site_occupancy
_atom_site_symmetry_multiplicity
_atom_site_calc_flag
_atom_site_refinement_flags
O1 O 0.7842(2) 0.17862(11) 0.65764(5) 0.0183(4) Uani 1 1 d .
O3 O 0.3524(2) 0.41494(11) 0.63587(5) 0.0182(4) Uani 1 1 d .
O2 O 0.6170(2) 0.30390(11) 0.60192(5) 0.0178(4) Uani 1 1 d .
O5 O 0.6365(2) 0.22532(11) 0.73597(5) 0.0153(4) Uani 1 1 d .
O4 O 0.3896(2) 0.37103(11) 0.72194(5) 0.0168(4) Uani 1 1 d .
H4 H 0.3741 0.4236 0.7142 0.025 Uiso 1 1 calc R
O8 O 0.7893(3) 0.48873(12) 0.88432(6) 0.0311(5) Uani 1 1 d .
O9 O 1.0867(3) 0.21777(13) 0.93224(6) 0.0338(5) Uani 1 1 d .
O6 O 0.7578(2) 0.09272(12) 0.75824(5) 0.0258(4) Uani 1 1 d .
O7 O 0.6879(3) 0.49555(12) 0.82011(6) 0.0334(5) Uani 1 1 d .
O10 O 1.1027(2) 0.09958(13) 0.89084(6) 0.0307(5) Uani 1 1 d .
C3 C 0.5655(3) 0.29581(16) 0.64537(7) 0.0140(6) Uani 1 1 d .
H3 H 0.6380 0.3372 0.6626 0.017 Uiso 1 1 calc R
N1 N 0.7563(3) 0.45465(14) 0.84985(7) 0.0234(5) Uani 1 1 d .
C2C C 0.2923(4) 0.51552(16) 0.57678(8) 0.0184(6) Uani 1 1 d .
C10 C 0.2635(3) 0.10121(17) 0.76921(8) 0.0207(6) Uani 1 1 d .
H10 H 0.2001 0.0592 0.7531 0.025 Uiso 1 1 calc R
C7C C 0.1976(4) 0.53805(19) 0.54051(9) 0.0331(7) Uani 1 1 d .
H7C H 0.1068 0.5000 0.5309 0.040 Uiso 1 1 calc R
C8 C 0.3322(3) 0.21235(16) 0.70926(8) 0.0157(6) Uani 1 1 d .
H8 H 0.2592 0.1730 0.6911 0.019 Uiso 1 1 calc R
N2 N 1.0515(3) 0.17642(16) 0.89928(7) 0.0241(5) Uani 1 1 d .
C3A C 0.7885(4) -0.01632(17) 0.66705(8) 0.0230(6) Uani 1 1 d .
H3A H 0.8417 0.0150 0.6894 0.028 Uiso 1 1 calc R
C7D C 0.7478(3) 0.31611(17) 0.80648(7) 0.0177(6) Uani 1 1 d .
H7D H 0.6830 0.3478 0.7861 0.021 Uiso 1 1 calc R
C6D C 0.8021(3) 0.35803(17) 0.84339(8) 0.0167(6) Uani 1 1 d .
C4D C 0.9424(3) 0.22449(18) 0.86716(8) 0.0179(6) Uani 1 1 d .
C1 C 0.5259(3) 0.17998(17) 0.70401(7) 0.0155(6) Uani 1 1 d .
H1 H 0.5301 0.1143 0.7090 0.019 Uiso 1 1 calc R
C4 C 0.3706(3) 0.32230(16) 0.64889(7) 0.0157(6) Uani 1 1 d .
H4A H 0.3005 0.2840 0.6296 0.019 Uiso 1 1 calc R
C1C C 0.2459(4) 0.42762(18) 0.59892(8) 0.0296(7) Uani 1 1 d .
H1CA H 0.1203 0.4282 0.6068 0.036 Uiso 1 1 calc R
H1CB H 0.2649 0.3772 0.5796 0.036 Uiso 1 1 calc R
C5 C 0.2970(3) 0.31096(16) 0.69401(7) 0.0147(6) Uani 1 1 d .
C5C C 0.3737(4) 0.67271(19) 0.53195(9) 0.0346(8) Uani 1 1 d .
H5C H 0.4020 0.7249 0.5168 0.042 Uiso 1 1 calc R
C2 C 0.5976(3) 0.19913(17) 0.65984(8) 0.0170(6) Uani 1 1 d .
H2 H 0.5352 0.1587 0.6401 0.020 Uiso 1 1 calc R
C3B C 0.9126(3) 0.30212(19) 0.52771(9) 0.0274(7) Uani 1 1 d .
H3B H 0.9732 0.2590 0.5438 0.033 Uiso 1 1 calc R
C1A C 0.8333(4) 0.12205(17) 0.62223(8) 0.0240(7) Uani 1 1 d .
H1AA H 0.9626 0.1223 0.6191 0.029 Uiso 1 1 calc R
H1AB H 0.7818 0.1469 0.5965 0.029 Uiso 1 1 calc R
C3C C 0.4267(4) 0.57244(17) 0.59044(8) 0.0229(6) Uani 1 1 d .
H3C H 0.4904 0.5583 0.6149 0.027 Uiso 1 1 calc R
C1B C 0.7708(4) 0.35998(18) 0.59449(8) 0.0271(7) Uani 1 1 d .
H1BA H 0.8748 0.3346 0.6086 0.033 Uiso 1 1 calc R
H1BB H 0.7501 0.4206 0.6055 0.033 Uiso 1 1 calc R
C2D C 0.7922(3) 0.22515(16) 0.80037(8) 0.0161(6) Uani 1 1 d .
C7B C 0.7151(4) 0.42759(18) 0.52303(8) 0.0304(7) Uani 1 1 d .
H7B H 0.6410 0.4701 0.5360 0.037 Uiso 1 1 calc R
C4A C 0.7292(4) -0.10426(17) 0.67323(8) 0.0246(7) Uani 1 1 d .
H4AA H 0.7412 -0.1315 0.6997 0.030 Uiso 1 1 calc R
C9 C 0.2639(3) 0.19770(16) 0.75489(7) 0.0179(6) Uani 1 1 d .
H9A H 0.3383 0.2327 0.7741 0.021 Uiso 1 1 calc R
H9B H 0.1429 0.2213 0.7569 0.021 Uiso 1 1 calc R
C2A C 0.7696(3) 0.02574(16) 0.62792(8) 0.0189(6) Uani 1 1 d .
C11 C 0.3469(4) 0.07217(19) 0.80304(8) 0.0280(7) Uani 1 1 d .
H11A H 0.4114 0.1126 0.8198 0.034 Uiso 1 1 calc R
H11B H 0.3418 0.0111 0.8104 0.034 Uiso 1 1 calc R
C6A C 0.6331(4) -0.11016(18) 0.60106(9) 0.0279(7) Uani 1 1 d .
H6A H 0.5807 -0.1416 0.5787 0.033 Uiso 1 1 calc R
C5A C 0.6518(4) -0.15183(18) 0.63992(8) 0.0249(7) Uani 1 1 d .
H5A H 0.6129 -0.2112 0.6438 0.030 Uiso 1 1 calc R
C6B C 0.7364(4) 0.4295(2) 0.47953(9) 0.0361(8) Uani 1 1 d .
H6B H 0.6759 0.4726 0.4634 0.043 Uiso 1 1 calc R
C6 C 0.0972(3) 0.32844(17) 0.69413(8) 0.0179(6) Uani 1 1 d .
H6 H 0.0268 0.2888 0.6783 0.021 Uiso 1 1 calc R
C7 C 0.0135(4) 0.39355(18) 0.71419(8) 0.0246(7) Uani 1 1 d .
H7A H 0.0779 0.4350 0.7304 0.030 Uiso 1 1 calc R
H7E H -0.1104 0.3985 0.7122 0.030 Uiso 1 1 calc R
C4C C 0.4677(4) 0.65062(18) 0.56800(9) 0.0297(7) Uani 1 1 d .
H4C H 0.5594 0.6884 0.5774 0.036 Uiso 1 1 calc R
C5B C 0.8471(4) 0.3678(2) 0.46012(9) 0.0325(8) Uani 1 1 d .
H5B H 0.8625 0.3692 0.4309 0.039 Uiso 1 1 calc R
C7A C 0.6914(4) -0.02227(17) 0.59496(8) 0.0253(7) Uani 1 1 d .
H7AA H 0.6782 0.0050 0.5685 0.030 Uiso 1 1 calc R
C5D C 0.8988(3) 0.31438(18) 0.87459(8) 0.0199(6) Uani 1 1 d .
H5D H 0.9329 0.3439 0.8994 0.024 Uiso 1 1 calc R
C2B C 0.8017(3) 0.36368(17) 0.54761(8) 0.0196(6) Uani 1 1 d .
C3D C 0.8906(3) 0.17870(18) 0.83119(7) 0.0187(6) Uani 1 1 d .
H3D H 0.9206 0.1179 0.8274 0.022 Uiso 1 1 calc R
C4B C 0.9351(4) 0.3037(2) 0.48408(9) 0.0325(8) Uani 1 1 d .
H4B H 1.0096 0.2615 0.4710 0.039 Uiso 1 1 calc R
C1D C 0.7305(3) 0.17261(18) 0.76251(8) 0.0176(6) Uani 1 1 d .
C6C C 0.2373(5) 0.6166(2) 0.51860(9) 0.0439(9) Uani 1 1 d .
H6C H 0.1713 0.6318 0.4946 0.053 Uiso 1 1 calc R

loop_
_atom_site_aniso_label
_atom_site_aniso_U_11
_atom_site_aniso_U_22
_atom_site_aniso_U_33
_atom_site_aniso_U_23
_atom_site_aniso_U_13
_atom_site_aniso_U_12
O1 0.0184(10) 0.0169(9) 0.0194(9) -0.0045(8) 0.0029(8) 0.0005(8)
O3 0.0243(10) 0.0156(9) 0.0148(9) 0.0039(8) -0.0051(8) -0.0009(8)
O2 0.0216(10) 0.0218(10) 0.0100(9) 0.0000(8) 0.0015(8) -0.0074(8)
O5 0.0192(9) 0.0163(9) 0.0104(9) -0.0016(8) -0.0034(8) -0.0015(8)
O4 0.0211(10) 0.0129(9) 0.0165(9) -0.0007(8) -0.0027(8) -0.0026(8)
O8 0.0377(13) 0.0314(12) 0.0242(11) -0.0134(9) -0.0030(9) -0.0025(10)
O9 0.0438(13) 0.0418(13) 0.0159(11) -0.0016(10) -0.0100(9) 0.0003(10)
O6 0.0371(12) 0.0197(11) 0.0206(10) -0.0032(8) -0.0104(9) 0.0103(9)
O7 0.0532(14) 0.0208(12) 0.0263(11) 0.0007(9) -0.0092(10) 0.0054(10)
O10 0.0364(12) 0.0304(12) 0.0254(11) 0.0027(9) -0.0050(9) 0.0121(10)
C3 0.0185(14) 0.0134(14) 0.0101(13) -0.0015(11) 0.0006(10) -0.0034(11)
N1 0.0247(13) 0.0203(13) 0.0254(14) -0.0034(11) 0.0029(11) -0.0022(10)
C2C 0.0243(15) 0.0163(14) 0.0145(14) 0.0032(11) 0.0002(12) 0.0031(12)
C10 0.0282(16) 0.0193(15) 0.0145(14) 0.0004(11) 0.0037(13) -0.0039(12)
C7C 0.0419(19) 0.0306(17) 0.0267(16) 0.0075(14) -0.0145(15) -0.0083(14)
C8 0.0195(15) 0.0141(14) 0.0136(13) 0.0010(11) 0.0001(11) -0.0015(11)
N2 0.0252(14) 0.0298(15) 0.0174(13) 0.0038(12) -0.0026(10) 0.0014(11)
C3A 0.0276(16) 0.0230(16) 0.0184(15) -0.0025(12) 0.0034(13) 0.0034(13)
C7D 0.0151(14) 0.0207(15) 0.0174(13) 0.0048(12) -0.0004(11) -0.0021(11)
C6D 0.0201(14) 0.0153(14) 0.0148(14) -0.0024(11) 0.0044(11) -0.0033(11)
C4D 0.0155(14) 0.0255(16) 0.0127(14) 0.0041(12) -0.0002(11) -0.0005(12)
C1 0.0185(15) 0.0139(14) 0.0143(14) -0.0006(12) -0.0041(11) -0.0029(11)
C4 0.0232(15) 0.0094(13) 0.0144(13) 0.0004(11) -0.0026(11) -0.0043(11)
C1C 0.0326(17) 0.0273(16) 0.0289(16) 0.0135(13) -0.0157(14) -0.0081(13)
C5 0.0180(14) 0.0139(14) 0.0122(13) -0.0030(11) -0.0053(11) -0.0017(11)
C5C 0.057(2) 0.0210(17) 0.0261(17) 0.0101(13) 0.0033(16) -0.0055(16)
C2 0.0194(15) 0.0172(15) 0.0145(13) -0.0016(11) -0.0020(11) -0.0018(11)
C3B 0.0247(16) 0.0271(17) 0.0304(17) 0.0057(14) 0.0023(13) -0.0024(13)
C1A 0.0284(17) 0.0196(15) 0.0241(16) -0.0025(12) 0.0094(13) 0.0034(12)
C3C 0.0293(16) 0.0180(15) 0.0212(15) 0.0001(12) -0.0034(12) -0.0001(12)
C1B 0.0307(17) 0.0329(16) 0.0177(15) 0.0022(13) -0.0001(13) -0.0158(14)
C2D 0.0140(13) 0.0192(15) 0.0150(14) -0.0008(11) 0.0003(11) 0.0027(11)
C7B 0.0385(17) 0.0290(17) 0.0238(16) -0.0011(14) 0.0100(14) 0.0062(14)
C4A 0.0353(17) 0.0204(16) 0.0182(15) 0.0016(12) 0.0066(13) 0.0027(13)
C9 0.0197(15) 0.0181(14) 0.0159(13) 0.0001(11) 0.0039(11) 0.0003(12)
C2A 0.0203(15) 0.0164(14) 0.0199(15) -0.0023(12) 0.0091(12) 0.0024(12)
C11 0.0395(18) 0.0203(16) 0.0243(16) 0.0061(13) -0.0001(14) -0.0040(13)
C6A 0.0343(17) 0.0245(17) 0.0248(16) -0.0054(13) 0.0006(14) -0.0030(13)
C5A 0.0328(16) 0.0156(15) 0.0265(16) 0.0007(13) 0.0105(14) -0.0023(12)
C6B 0.048(2) 0.0390(19) 0.0216(16) 0.0121(14) 0.0060(15) 0.0091(16)
C6 0.0199(15) 0.0180(15) 0.0158(14) 0.0026(12) -0.0030(12) -0.0030(12)
C7 0.0216(15) 0.0235(17) 0.0287(17) -0.0009(13) -0.0033(13) 0.0015(13)
C4C 0.0347(18) 0.0211(18) 0.0334(18) 0.0028(14) 0.0019(14) -0.0035(13)
C5B 0.0418(19) 0.0391(19) 0.0167(15) 0.0017(14) 0.0118(14) -0.0009(15)
C7A 0.0360(18) 0.0219(16) 0.0182(15) 0.0024(12) 0.0019(13) 0.0003(13)
C5D 0.0195(15) 0.0289(17) 0.0112(13) -0.0020(12) 0.0007(11) -0.0064(13)
C2B 0.0196(14) 0.0239(15) 0.0154(14) 0.0037(12) 0.0016(12) -0.0090(12)
C3D 0.0196(15) 0.0201(15) 0.0163(14) -0.0008(12) 0.0002(12) 0.0019(12)
C4B 0.0330(18) 0.0329(18) 0.0315(18) -0.0096(15) 0.0146(14) 0.0008(14)
C1D 0.0187(15) 0.0199(16) 0.0142(13) 0.0010(12) 0.0009(12) 0.0029(12)
C6C 0.065(2) 0.038(2) 0.0288(18) 0.0144(15) -0.0167(17) -0.0068(18)

loop_
_atom_type_symbol
_atom_type_description
_atom_type_scat_dispersion_real
_atom_type_scat_dispersion_imag
_atom_type_scat_source
C C 0.0033 0.0016 'International Tables Vol C Tables 4.2.6.8 and 6.1.1.4'
H H 0.0000 0.0000 'International Tables Vol C Tables 4.2.6.8 and 6.1.1.4'
N N 0.0061 0.0033 'International Tables Vol C Tables 4.2.6.8 and 6.1.1.4'
O O 0.0106 0.0060 'International Tables Vol C Tables 4.2.6.8 and 6.1.1.4'

loop_
_exptl_crystal_face_index_h
_exptl_crystal_face_index_k
_exptl_crystal_face_index_l
_exptl_crystal_face_perp_dist
_exptl_oxdiff_crystal_face_indexfrac_h
_exptl_oxdiff_crystal_face_indexfrac_k
_exptl_oxdiff_crystal_face_indexfrac_l
_exptl_oxdiff_crystal_face_x
_exptl_oxdiff_crystal_face_y
_exptl_oxdiff_crystal_face_z
-1 1 -44 0.0187 -1.0000 0.9998 -43.9993 -0.9609 0.0152 0.2590
0 0 44 0.0317 0.0000 0.0002 43.9993 0.9255 0.0289 -0.3493
6 -15 -18 0.0591 5.9999 -15.0000 -18.0004 -0.0544 -0.0057 1.0042
-7 16 5 0.0644 -7.0000 15.9999 5.0006 -0.2545 0.0413 -0.9914
-1 -20 -11 0.0279 -1.0001 -20.0001 -11.0007 -0.0054 0.6684 0.7425
0 20 12 0.0400 0.0001 20.0001 12.0006 0.0035 -0.5936 -0.8052
10 6 -7 0.0719 10.0000 6.0002 -6.9997 0.0074 -0.9267 0.3907
-10 -1 10 0.0643 -10.0000 -1.0002 9.9999 -0.0066 0.7783 -0.5920

loop_
_geom_angle_atom_site_label_1
_geom_angle_atom_site_label_2
_geom_angle_atom_site_label_3
_geom_angle
C2 O1 C1A 114.11(19)
C1C O3 C4 114.38(18)
C3 O2 C1B 114.87(17)
C1D O5 C1 117.46(19)
C5 O4 H4 109.5
O2 C3 H3 109.3
O2 C3 C4 107.95(19)
O2 C3 C2 108.97(19)
C4 C3 H3 109.3
C4 C3 C2 111.91(19)
C2 C3 H3 109.3
O8 N1 O7 124.2(2)
O8 N1 C6D 118.1(2)
O7 N1 C6D 117.7(2)
C7C C2C C1C 118.0(2)
C3C C2C C7C 119.0(2)
C3C C2C C1C 123.0(2)
C9 C10 H10 118.0
C11 C10 H10 118.0
C11 C10 C9 123.9(2)
C2C C7C H7C 119.8
C6C C7C C2C 120.3(3)
C6C C7C H7C 119.8
C1 C8 H8 106.1
C1 C8 C5 114.7(2)
C1 C8 C9 111.7(2)
C5 C8 H8 106.1
C9 C8 H8 106.1
C9 C8 C5 111.35(19)
O9 N2 C4D 117.3(2)
O10 N2 O9 125.0(2)
O10 N2 C4D 117.7(2)
C4A C3A H3A 119.6
C4A C3A C2A 120.7(3)
C2A C3A H3A 119.6
C6D C7D H7D 120.8
C6D C7D C2D 118.5(2)
C2D C7D H7D 120.8
C7D C6D N1 118.7(2)
C7D C6D C5D 123.2(2)
C5D C6D N1 118.1(2)
C5D C4D N2 118.1(2)
C3D C4D N2 119.0(2)
C3D C4D C5D 122.9(2)
O5 C1 C8 108.43(19)
O5 C1 H1 108.7
O5 C1 C2 110.35(19)
C8 C1 H1 108.7
C2 C1 C8 112.0(2)
C2 C1 H1 108.7
O3 C4 C3 108.44(19)
O3 C4 H4A 108.7
O3 C4 C5 109.63(19)
C3 C4 H4A 108.7
C3 C4 C5 112.64(19)
C5 C4 H4A 108.7
O3 C1C C2C 111.3(2)
O3 C1C H1CA 109.4
O3 C1C H1CB 109.4
C2C C1C H1CA 109.4
C2C C1C H1CB 109.4
H1CA C1C H1CB 108.0
O4 C5 C8 107.85(18)
O4 C5 C4 109.35(19)
O4 C5 C6 111.7(2)
C4 C5 C8 109.18(18)
C6 C5 C8 109.0(2)
C6 C5 C4 109.7(2)
C4C C5C H5C 120.4
C4C C5C C6C 119.2(3)
C6C C5C H5C 120.4
O1 C2 C3 109.80(19)
O1 C2 C1 110.5(2)
O1 C2 H2 107.7
C3 C2 C1 113.3(2)
C3 C2 H2 107.7
C1 C2 H2 107.7
C2B C3B H3B 119.5
C2B C3B C4B 120.9(3)
C4B C3B H3B 119.5
O1 C1A H1AA 109.3
O1 C1A H1AB 109.3
O1 C1A C2A 111.8(2)
H1AA C1A H1AB 107.9
C2A C1A H1AA 109.3
C2A C1A H1AB 109.3
C2C C3C H3C 119.8
C2C C3C C4C 120.5(3)
C4C C3C H3C 119.8
O2 C1B H1BA 110.1
O2 C1B H1BB 110.1
O2 C1B C2B 107.8(2)
H1BA C1B H1BB 108.5
C2B C1B H1BA 110.1
C2B C1B H1BB 110.1
C7D C2D C3D 120.0(2)
C7D C2D C1D 122.3(2)
C3D C2D C1D 117.6(2)
C6B C7B H7B 119.4
C2B C7B H7B 119.4
C2B C7B C6B 121.2(3)
C3A C4A H4AA 120.0
C3A C4A C5A 119.9(2)
C5A C4A H4AA 120.0
C10 C9 C8 114.6(2)
C10 C9 H9A 108.6
C10 C9 H9B 108.6
C8 C9 H9A 108.6
C8 C9 H9B 108.6
H9A C9 H9B 107.6
C3A C2A C1A 119.6(2)
C7A C2A C3A 118.8(2)
C7A C2A C1A 121.6(2)
C10 C11 H11A 120.0
C10 C11 H11B 120.0
H11A C11 H11B 120.0
C5A C6A H6A 119.7
C5A C6A C7A 120.7(3)
C7A C6A H6A 119.7
C4A C5A H5A 120.3
C6A C5A C4A 119.4(2)
C6A C5A H5A 120.3
C7B C6B H6B 120.1
C5B C6B C7B 119.9(3)
C5B C6B H6B 120.1
C5 C6 H6 116.7
C7 C6 C5 126.6(2)
C7 C6 H6 116.7
C6 C7 H7A 120.0
C6 C7 H7E 120.0
H7A C7 H7E 120.0
C5C C4C C3C 120.4(3)
C5C C4C H4C 119.8
C3C C4C H4C 119.8
C6B C5B H5B 120.1
C6B C5B C4B 119.8(3)
C4B C5B H5B 120.1
C2A C7A H7AA 119.8
C6A C7A C2A 120.5(3)
C6A C7A H7AA 119.8
C6D C5D C4D 116.6(2)
C6D C5D H5D 121.7
C4D C5D H5D 121.7
C3B C2B C1B 121.2(2)
C3B C2B C7B 118.3(2)
C7B C2B C1B 120.5(2)
C4D C3D C2D 118.8(2)
C4D C3D H3D 120.6
C2D C3D H3D 120.6
C3B C4B H4B 120.0
C5B C4B C3B 119.9(3)
C5B C4B H4B 120.0
O5 C1D C2D 111.1(2)
O6 C1D O5 125.9(2)
O6 C1D C2D 122.9(2)
C7C C6C H6C 119.7
C5C C6C C7C 120.6(3)
C5C C6C H6C 119.7

loop_
_geom_bond_atom_site_label_1
_geom_bond_atom_site_label_2
_geom_bond_distance
O1 C2 1.427(3)
O1 C1A 1.441(3)
O3 C4 1.431(3)
O3 C1C 1.423(3)
O2 C3 1.428(3)
O2 C1B 1.434(3)
O5 C1 1.464(3)
O5 C1D 1.340(3)
O4 H4 0.8200
O4 C5 1.427(3)
O8 N1 1.222(3)
O9 N2 1.233(3)
O6 C1D 1.202(3)
O7 N1 1.226(3)
O10 N2 1.224(3)
C3 H3 0.9800
C3 C4 1.510(3)
C3 C2 1.514(3)
N1 C6D 1.478(3)
C2C C7C 1.385(4)
C2C C1C 1.511(3)
C2C C3C 1.376(4)
C10 H10 0.9300
C10 C9 1.491(3)
C10 C11 1.307(3)
C7C H7C 0.9300
C7C C6C 1.380(4)
C8 H8 0.9800
C8 C1 1.531(3)
C8 C5 1.552(3)
C8 C9 1.542(3)
N2 C4D 1.480(3)
C3A H3A 0.9300
C3A C4A 1.382(4)
C3A C2A 1.388(3)
C7D H7D 0.9300
C7D C6D 1.379(3)
C7D C2D 1.393(3)
C6D C5D 1.379(3)
C4D C5D 1.383(4)
C4D C3D 1.375(3)
C1 H1 0.9800
C1 C2 1.519(3)
C4 H4A 0.9800
C4 C5 1.534(3)
C1C H1CA 0.9700
C1C H1CB 0.9700
C5 C6 1.514(3)
C5C H5C 0.9300
C5C C4C 1.375(4)
C5C C6C 1.377(4)
C2 H2 0.9800
C3B H3B 0.9300
C3B C2B 1.379(4)
C3B C4B 1.386(4)
C1A H1AA 0.9700
C1A H1AB 0.9700
C1A C2A 1.507(3)
C3C H3C 0.9300
C3C C4C 1.386(4)
C1B H1BA 0.9700
C1B H1BB 0.9700
C1B C2B 1.497(3)
C2D C3D 1.397(3)
C2D C1D 1.496(3)
C7B H7B 0.9300
C7B C6B 1.381(4)
C7B C2B 1.380(4)
C4A H4AA 0.9300
C4A C5A 1.389(4)
C9 H9A 0.9700
C9 H9B 0.9700
C2A C7A 1.386(3)
C11 H11A 0.9300
C11 H11B 0.9300
C6A H6A 0.9300
C6A C5A 1.378(4)
C6A C7A 1.379(4)
C5A H5A 0.9300
C6B H6B 0.9300
C6B C5B 1.373(4)
C6 H6 0.9300
C6 C7 1.308(3)
C7 H7A 0.9300
C7 H7E 0.9300
C4C H4C 0.9300
C5B H5B 0.9300
C5B C4B 1.376(4)
C7A H7AA 0.9300
C5D H5D 0.9300
C3D H3D 0.9300
C4B H4B 0.9300
C6C H6C 0.9300

loop_
_geom_torsion_atom_site_label_1
_geom_torsion_atom_site_label_2
_geom_torsion_atom_site_label_3
_geom_torsion_atom_site_label_4
_geom_torsion
O1 C1A C2A C3A -43.2(3)
O1 C1A C2A C7A 136.6(2)
O3 C4 C5 O4 -57.4(2)
O3 C4 C5 C8 -175.14(18)
O3 C4 C5 C6 65.5(2)
O2 C3 C4 O3 -61.8(2)
O2 C3 C4 C5 176.71(18)
O2 C3 C2 O1 63.1(2)
O2 C3 C2 C1 -172.85(18)
O2 C1B C2B C3B -91.3(3)
O2 C1B C2B C7B 86.8(3)
O5 C1 C2 O1 51.9(3)
O5 C1 C2 C3 -71.8(3)
O4 C5 C6 C7 4.8(4)
O8 N1 C6D C7D 172.9(2)
O8 N1 C6D C5D -7.6(3)
O9 N2 C4D C5D 4.8(3)
O9 N2 C4D C3D -175.9(2)
O7 N1 C6D C7D -7.3(3)
O7 N1 C6D C5D 172.2(2)
O10 N2 C4D C5D -173.8(2)
O10 N2 C4D C3D 5.5(3)
C3 O2 C1B C2B -178.0(2)
C3 C4 C5 O4 63.5(2)
C3 C4 C5 C8 -54.3(3)
C3 C4 C5 C6 -173.7(2)
N1 C6D C5D C4D -178.8(2)
C2C C7C C6C C5C 1.3(5)
C2C C3C C4C C5C 0.5(4)
C7C C2C C1C O3 -179.0(2)
C7C C2C C3C C4C -0.6(4)
C8 C1 C2 O1 172.77(19)
C8 C1 C2 C3 49.1(3)
C8 C5 C6 C7 123.9(3)
N2 C4D C5D C6D 177.9(2)
N2 C4D C3D C2D -178.1(2)
C3A C4A C5A C6A -0.7(4)
C3A C2A C7A C6A 0.2(4)
C7D C6D C5D C4D 0.7(4)
C7D C2D C3D C4D -0.2(4)
C7D C2D C1D O5 2.3(3)
C7D C2D C1D O6 -174.9(2)
C6D C7D C2D C3D -0.4(4)
C6D C7D C2D C1D 176.5(2)
C1 O5 C1D O6 13.8(4)
C1 O5 C1D C2D -163.38(19)
C1 C8 C5 O4 -67.9(2)
C1 C8 C5 C4 50.9(3)
C1 C8 C5 C6 170.6(2)
C1 C8 C9 C10 -60.5(3)
C4 O3 C1C C2C -156.4(2)
C4 C3 C2 O1 -177.54(19)
C4 C3 C2 C1 -53.5(3)
C4 C5 C6 C7 -116.6(3)
C1C O3 C4 C3 116.2(2)
C1C O3 C4 C5 -120.5(2)
C1C C2C C7C C6C -178.6(3)
C1C C2C C3C C4C 177.7(3)
C5 C8 C1 O5 73.2(2)
C5 C8 C1 C2 -48.8(3)
C5 C8 C9 C10 169.8(2)
C2 O1 C1A C2A -71.7(3)
C2 C3 C4 O3 178.31(19)
C2 C3 C4 C5 56.8(3)
C1A O1 C2 C3 -104.3(2)
C1A O1 C2 C1 130.1(2)
C1A C2A C7A C6A -179.6(2)
C3C C2C C7C C6C -0.3(4)
C3C C2C C1C O3 2.7(4)
C1B O2 C3 C4 125.8(2)
C1B O2 C3 C2 -112.4(2)
C2D C7D C6D N1 179.6(2)
C2D C7D C6D C5D 0.2(4)
C7B C6B C5B C4B 0.5(5)
C4A C3A C2A C1A 179.2(2)
C4A C3A C2A C7A -0.5(4)
C9 C8 C1 O5 -54.7(3)
C9 C8 C1 C2 -176.7(2)
C9 C8 C5 O4 60.2(2)
C9 C8 C5 C4 178.9(2)
C9 C8 C5 C6 -61.3(3)
C2A C3A C4A C5A 0.8(4)
C11 C10 C9 C8 123.6(3)
C5A C6A C7A C2A -0.1(4)
C6B C7B C2B C3B 0.8(4)
C6B C7B C2B C1B -177.3(3)
C6B C5B C4B C3B -0.4(4)
C4C C5C C6C C7C -1.5(5)
C7A C6A C5A C4A 0.4(4)
C5D C4D C3D C2D 1.1(4)
C2B C3B C4B C5B 0.5(4)
C2B C7B C6B C5B -0.8(5)
C3D C4D C5D C6D -1.3(4)
C3D C2D C1D O5 179.3(2)
C3D C2D C1D O6 2.0(4)
C4B C3B C2B C1B 177.4(2)
C4B C3B C2B C7B -0.7(4)
C1D O5 C1 C8 123.2(2)
C1D O5 C1 C2 -113.8(2)
C1D C2D C3D C4D -177.3(2)
C6C C5C C4C C3C 0.6(4)
